data_7035445
loop_
_publ_author_name
'Tirfoin, R\'emi'
'Abdalla, Joseph A. B.'
'Aldridge, Simon'

_publ_section_title
;
 Extension of conjugation: probing anion binding strength and reporter
 mechanisms in (phenyl)cyclopentadienyl and indenyl receptors.
;
_journal_issue 29
_journal_name_full 'Dalton transactions (Cambridge, England : 2003)'
_journal_page_first 13049
_journal_page_last 13059
_journal_paper_doi 10.1039/c5dt01955a
_journal_volume 44
_journal_year 2015
_chemical_formula_moiety 'C49 H62 B1 Fe1 K1 N2 O6'
_chemical_formula_sum 'C49 H62 B Fe K N2 O6'
_chemical_formula_weight 880.80
_space_group_IT_number 2
_symmetry_cell_setting triclinic
_symmetry_space_group_name_Hall '-P 1'
_symmetry_space_group_name_H-M 'P -1'
_atom_sites_solution_hydrogens difmap
_atom_sites_solution_primary other
_audit_creation_date 13-06-30
_audit_creation_method CRYSTALS_ver_14.40
_audit_update_record
;
2015-05-05 deposited with the CCDC.
2015-06-16 downloaded from the CCDC.
;
_cell_angle_alpha 60.8147(7)
_cell_angle_beta 72.4211(7)
_cell_angle_gamma 69.3532(9)
_cell_formula_units_Z 2
_cell_length_a 13.0828(2)
_cell_length_b 14.7366(2)
_cell_length_c 14.9552(3)
_cell_measurement_reflns_used 9826
_cell_measurement_temperature 150
_cell_measurement_theta_max 27
_cell_measurement_theta_min 5
_cell_volume 2325.53(7)
_computing_cell_refinement 'DENZO/SCALEPACK (Otwinowski & Minor, 1997)'
_computing_data_collection 'COLLECT (Nonius, 2001).'
_computing_data_reduction 'DENZO/SCALEPACK (Otwinowski & Minor, 1997)'
_computing_molecular_graphics 'CAMERON (Watkin et al., 1996)'
_computing_publication_material 'CRYSTALS (Betteridge et al., 2003)'
_computing_structure_refinement 'CRYSTALS (Betteridge et al., 2003)'
_computing_structure_solution 'Superflip (Palatinus & Chapuis, 2007)'
_diffrn_ambient_temperature 150
_diffrn_measured_fraction_theta_full 0.992
_diffrn_measured_fraction_theta_max 0.990
_diffrn_measurement_device Area
_diffrn_measurement_device_type 'Nonius KappaCCD'
_diffrn_measurement_method \w
_diffrn_radiation_monochromator graphite
_diffrn_radiation_type 'Mo K\a'
_diffrn_radiation_wavelength 0.71073
_diffrn_reflns_av_R_equivalents 0.029
_diffrn_reflns_limit_h_max 16
_diffrn_reflns_limit_h_min -15
_diffrn_reflns_limit_k_max 19
_diffrn_reflns_limit_k_min -17
_diffrn_reflns_limit_l_max 19
_diffrn_reflns_limit_l_min -19
_diffrn_reflns_number 111266
_diffrn_reflns_theta_full 25.836
_diffrn_reflns_theta_max 27.485
_diffrn_reflns_theta_min 5.166
_diffrn_standards_number 0
_exptl_absorpt_coefficient_mu 0.463
_exptl_absorpt_correction_T_max 0.91
_exptl_absorpt_correction_T_min 0.69
_exptl_absorpt_correction_type multi-scan
_exptl_absorpt_process_details 'DENZO/SCALEPACK (Otwinowski & Minor, 1997)'
_exptl_crystal_colour orange
_exptl_crystal_density_diffrn 1.258
_exptl_crystal_density_method 'not measured'
_exptl_crystal_description block
_exptl_crystal_F_000 936.001
_exptl_crystal_size_max 0.340
_exptl_crystal_size_mid 0.290
_exptl_crystal_size_min 0.210
_refine_diff_density_max 0.67
_refine_diff_density_min -0.60
_refine_ls_extinction_method None
_refine_ls_goodness_of_fit_ref 0.9555
_refine_ls_hydrogen_treatment noref
_refine_ls_matrix_type full
_refine_ls_number_parameters 704
_refine_ls_number_reflns 10571
_refine_ls_number_restraints 626
_refine_ls_R_factor_all 0.0755
_refine_ls_R_factor_gt 0.0459
_refine_ls_shift/su_max 0.0236408
_refine_ls_shift/su_mean 0.0022012
_refine_ls_structure_factor_coef Fsqd
_refine_ls_weighting_details
;
 Method, part 1, Chebychev polynomial, (Watkin, 1994, Prince, 1982) 
 [weight] = 1.0/[A~0~*T~0~(x)+A~1~*T~1~(x) ... +A~n-1~]*T~n-1~(x)] 
 where A~i~ are the Chebychev coefficients listed below and x= Fcalc/Fmax 
 Method = Robust Weighting (Prince, 1982) 
 W = [weight] * [1-(deltaF/6*sigmaF)^2^]^2^ 
 A~i~ are: 
 18.3 25.9 12.3 2.99 
;
_refine_ls_weighting_scheme calc
_refine_ls_wR_factor_all 0.1215
_refine_ls_wR_factor_gt 0.0938
_refine_ls_wR_factor_ref 0.1215
_reflns_limit_h_max 16
_reflns_limit_h_min -15
_reflns_limit_k_max 19
_reflns_limit_k_min -16
_reflns_limit_l_max 19
_reflns_limit_l_min 0
_reflns_number_gt 7650
_reflns_number_total 10571
_reflns_threshold_expression I>2.0\s(I)
_oxford_diffrn_Wilson_B_factor 2.31
_oxford_diffrn_Wilson_scale 5.71
_oxford_refine_ls_r_factor_ref 0.0755
_oxford_refine_ls_scale 0.4214(4)
_oxford_reflns_number_all 10571
_oxford_reflns_threshold_expression_ref I>0.0\s(I)
_oxford_structure_analysis_title '018rtrt13 in P-1'
_cod_data_source_file c5dt01955a2.cif
_cod_data_source_block IIb-CN
_cod_depositor_comments
;
The following automatic conversions were performed:

'_atom_sites_solution_primary' value 'Other' changed to 'other'
according to
/usr/data/users/saulius/crontab/automatic-downloads/rss-feeds/RSC/lib/dictionaries/cif_core.dic
dictionary named 'cif_core.dic' version 2.4.2 from 2011-04-26.

Automatic conversion script
Id: cif_fix_values 3271 2015-04-21 07:52:19Z andrius 

 Adding full bibliography for 7035444--7035451.cif.
;
_cod_original_sg_symbol_H-M 'P -1 '
_cod_original_formula_sum 'C49 H62 B1 Fe1 K1 N2 O6'
_cod_database_code 7035445

loop_
_symmetry_equiv_pos_as_xyz
x,y,z
-x,-y,-z

loop_
_atom_site_label
_atom_site_type_symbol
_atom_site_fract_x
_atom_site_fract_y
_atom_site_fract_z
_atom_site_U_iso_or_equiv
_atom_site_occupancy
_atom_site_adp_type
_atom_site_refinement_flags_posn
_atom_site_refinement_flags_occupancy
_atom_site_disorder_assembly
_atom_site_disorder_group
C5 C 0.3645(2) 0.4926(2) 0.0055(2) 0.0313 1.0000 Uani . . . .
C6 C 0.3870(2) 0.4653(2) 0.1039(2) 0.0295 1.0000 Uani . . . .
C7 C 0.38767(19) 0.57394(19) 0.19918(18) 0.0250 1.0000 Uani . . . .
C8 C 0.31746(19) 0.65834(19) 0.22429(18) 0.0257 1.0000 Uani . . . .
C9 C 0.32915(18) 0.67708(18) 0.30347(17) 0.0231 1.0000 Uani . . . .
C10 C 0.41615(19) 0.60418(19) 0.35884(18) 0.0260 1.0000 Uani . . . .
C11 C 0.4878(2) 0.52037(19) 0.33498(19) 0.0277 1.0000 Uani . . . .
C12 C 0.4737(2) 0.5049(2) 0.2555(2) 0.0288 1.0000 Uani . . . .
B13 B 0.2451(2) 0.7754(2) 0.3324(2) 0.0232 1.0000 Uani . . . .
C14 C 0.13386(19) 0.80825(19) 0.28458(18) 0.0248 1.0000 Uani . . . .
N15 N 0.05955(17) 0.83467(18) 0.24389(17) 0.0315 1.0000 Uani . . . .
C16 C 0.27647(19) 0.89442(19) 0.27232(18) 0.0248 1.0000 Uani . . . .
C17 C 0.3697(2) 0.9199(2) 0.19618(19) 0.0278 1.0000 Uani . . . .
C18 C 0.4563(2) 0.8413(2) 0.1571(2) 0.0357 1.0000 Uani . . . .
C19 C 0.3874(2) 1.0231(2) 0.1508(2) 0.0348 1.0000 Uani . . . .
C20 C 0.3148(3) 1.1053(2) 0.1748(2) 0.0403 1.0000 Uani . . . .
C21 C 0.2218(3) 1.0820(2) 0.2474(2) 0.0373 1.0000 Uani . . . .
C22 C 0.2019(2) 0.9799(2) 0.2967(2) 0.0296 1.0000 Uani . . . .
C23 C 0.0994(2) 0.9653(2) 0.3782(2) 0.0349 1.0000 Uani . . . .
C24 C 0.3364(4) 1.2158(3) 0.1234(3) 0.0566 1.0000 Uani . . . .
C25 C 0.22006(18) 0.72608(18) 0.46022(18) 0.0235 1.0000 Uani . . . .
C26 C 0.27991(19) 0.73831(19) 0.51726(18) 0.0252 1.0000 Uani . . . .
C27 C 0.3718(2) 0.7961(2) 0.4663(2) 0.0300 1.0000 Uani . . . .
C28 C 0.2572(2) 0.6951(2) 0.62543(19) 0.0296 1.0000 Uani . . . .
C29 C 0.1758(2) 0.6399(2) 0.6828(2) 0.0333 1.0000 Uani . . . .
C30 C 0.1506(3) 0.5960(3) 0.7991(2) 0.0522 1.0000 Uani . . . .
C31 C 0.1203(2) 0.6231(2) 0.62828(19) 0.0315 1.0000 Uani . . . .
C32 C 0.1434(2) 0.66200(19) 0.52017(19) 0.0269 1.0000 Uani . . . .
C33 C 0.0854(2) 0.6261(2) 0.4736(2) 0.0319 1.0000 Uani . . . .
C34 C 0.0690(2) 0.6189(3) 0.0554(2) 0.0391 1.0000 Uani . . . .
C35 C 0.0783(2) 0.6417(2) 0.1347(2) 0.0345 1.0000 Uani . . . .
C36 C 0.1137(2) 0.5424(2) 0.2189(2) 0.0352 1.0000 Uani . . . .
C37 C 0.1271(2) 0.4584(2) 0.1916(2) 0.0386 1.0000 Uani . . . .
C38 C 0.0991(2) 0.5057(3) 0.0906(2) 0.0383 1.0000 Uani . . . .
K39 K -0.16228(4) 0.83983(4) 0.28358(4) 0.0300 1.0000 Uani . . . .
N58 N 0.4898(4) 1.1738(5) 0.3374(5) 0.1278 1.0000 Uani D . . .
Fe1 Fe 0.22775(3) 0.55614(3) 0.08700(3) 0.0269 1.0000 Uani . . . .
C2 C 0.37166(19) 0.5627(2) 0.11154(19) 0.0264 1.0000 Uani . . . .
C3 C 0.3394(2) 0.6493(2) 0.01652(19) 0.0297 1.0000 Uani . . . .
C4 C 0.3357(2) 0.6063(2) -0.04879(19) 0.0321 1.0000 Uani . . . .
C60 C 0.5574(4) 0.9940(5) 0.3211(4) 0.0869 1.0000 Uani D . . .
C59 C 0.5187(4) 1.0956(5) 0.3308(4) 0.0838 1.0000 Uani D . . .
O112 O -0.249(3) 0.664(3) 0.4192(15) 0.0348 0.270(11) Uani D P 1 1
C117 C -0.2379(12) 0.8825(11) 0.0377(9) 0.0288 0.270(11) Uani D P 1 1
C113 C -0.3055(18) 0.6228(16) 0.3846(10) 0.0349 0.270(11) Uani D P 1 1
C114 C -0.2541(18) 0.6359(12) 0.2773(10) 0.0369 0.270(11) Uani D P 1 1
O115 O -0.266(2) 0.7480(13) 0.2097(10) 0.0282 0.270(11) Uani D P 1 1
C116 C -0.2235(14) 0.7644(10) 0.1047(11) 0.0329 0.270(11) Uani D P 1 1
C102 C -0.1254(12) 1.0712(11) 0.0462(11) 0.0392 0.270(11) Uani D P 1 1
O103 O -0.1775(15) 1.0662(15) 0.1461(11) 0.0403 0.270(11) Uani D P 1 1
C104 C -0.1197(11) 1.1027(11) 0.1839(11) 0.0427 0.270(11) Uani D P 1 1
C105 C -0.1781(12) 1.0952(9) 0.2879(12) 0.0380 0.270(11) Uani D P 1 1
O106 O -0.1761(14) 0.9860(10) 0.3555(10) 0.0381 0.270(11) Uani D P 1 1
C107 C -0.2254(12) 0.9722(11) 0.4584(12) 0.0424 0.270(11) Uani D P 1 1
C108 C -0.2031(13) 0.8549(12) 0.5279(10) 0.0397 0.270(11) Uani D P 1 1
O109 O -0.247(2) 0.8052(12) 0.4919(15) 0.0382 0.270(11) Uani D P 1 1
O100 O -0.1765(16) 0.9220(11) 0.0693(13) 0.0302 0.270(11) Uani D P 1 1
C101 C -0.1907(14) 1.0346(11) 0.0104(10) 0.0410 0.270(11) Uani D P 1 1
C111 C -0.297(2) 0.6509(16) 0.5228(14) 0.0380 0.270(11) Uani D P 1 1
C110 C -0.2365(19) 0.6934(13) 0.5579(12) 0.0375 0.270(11) Uani D P 1 1
C160 C -0.2422(7) 0.6649(5) 0.5569(5) 0.0409 0.730(11) Uani D P 1 2
C161 C -0.3008(7) 0.6340(6) 0.5089(6) 0.0414 0.730(11) Uani D P 1 2
O162 O -0.2475(11) 0.6556(9) 0.4042(6) 0.0382 0.730(11) Uani D P 1 2
O165 O -0.2574(8) 0.7694(5) 0.1904(5) 0.0385 0.730(11) Uani D P 1 2
C166 C -0.2189(5) 0.8007(5) 0.0825(5) 0.0384 0.730(11) Uani D P 1 2
C167 C -0.2349(5) 0.9198(5) 0.0296(4) 0.0365 0.730(11) Uani D P 1 2
C163 C -0.3040(7) 0.6302(6) 0.3540(5) 0.0425 0.730(11) Uani D P 1 2
C164 C -0.2485(7) 0.6564(5) 0.2450(5) 0.0423 0.730(11) Uani D P 1 2
C154 C -0.1287(4) 1.0985(4) 0.2250(5) 0.0396 0.730(11) Uani D P 1 2
C155 C -0.1890(4) 1.0753(4) 0.3331(5) 0.0381 0.730(11) Uani D P 1 2
O156 O -0.1770(5) 0.9624(4) 0.3895(4) 0.0359 0.730(11) Uani D P 1 2
C157 C -0.2312(4) 0.9344(5) 0.4943(4) 0.0385 0.730(11) Uani D P 1 2
C158 C -0.2077(5) 0.8148(5) 0.5505(3) 0.0416 0.730(11) Uani D P 1 2
O159 O -0.2485(8) 0.7771(4) 0.5003(5) 0.0383 0.730(11) Uani D P 1 2
O150 O -0.1732(6) 0.9484(4) 0.0715(5) 0.0353 0.730(11) Uani D P 1 2
C151 C -0.1858(6) 1.0613(4) 0.0218(4) 0.0440 0.730(11) Uani D P 1 2
C152 C -0.1259(5) 1.0893(4) 0.0718(4) 0.0441 0.730(11) Uani D P 1 2
O153 O -0.1802(5) 1.0674(5) 0.1760(4) 0.0373 0.730(11) Uani D P 1 2
H51 H 0.3681 0.4429 -0.0201 0.0380 1.0000 Uiso . . . .
H61 H 0.4081 0.3935 0.1567 0.0348 1.0000 Uiso . . . .
H81 H 0.2588 0.7035 0.1860 0.0305 1.0000 Uiso . . . .
H101 H 0.4264 0.6127 0.4137 0.0305 1.0000 Uiso . . . .
H111 H 0.5466 0.4741 0.3732 0.0330 1.0000 Uiso . . . .
H121 H 0.5223 0.4486 0.2390 0.0346 1.0000 Uiso . . . .
H183 H 0.5134 0.8754 0.1063 0.0538 1.0000 Uiso . . . .
H182 H 0.4894 0.7785 0.2136 0.0538 1.0000 Uiso . . . .
H181 H 0.4223 0.8179 0.1249 0.0545 1.0000 Uiso . . . .
H191 H 0.4515 1.0364 0.1019 0.0417 1.0000 Uiso . . . .
H211 H 0.1696 1.1363 0.2640 0.0446 1.0000 Uiso . . . .
H233 H 0.0547 1.0328 0.3789 0.0517 1.0000 Uiso . . . .
H232 H 0.1192 0.9185 0.4471 0.0522 1.0000 Uiso . . . .
H231 H 0.0544 0.9339 0.3661 0.0520 1.0000 Uiso . . . .
H241 H 0.2693 1.2699 0.1040 0.0854 1.0000 Uiso . . . .
H242 H 0.3609 1.2279 0.1699 0.0854 1.0000 Uiso . . . .
H243 H 0.3912 1.2253 0.0620 0.0848 1.0000 Uiso . . . .
H273 H 0.4177 0.7768 0.5161 0.0450 1.0000 Uiso . . . .
H272 H 0.3408 0.8738 0.4372 0.0448 1.0000 Uiso . . . .
H271 H 0.4184 0.7798 0.4091 0.0447 1.0000 Uiso . . . .
H281 H 0.2993 0.7040 0.6603 0.0360 1.0000 Uiso . . . .
H301 H 0.1146 0.5383 0.8289 0.0778 1.0000 Uiso . . . .
H302 H 0.1043 0.6508 0.8200 0.0788 1.0000 Uiso . . . .
H303 H 0.2169 0.5699 0.8275 0.0784 1.0000 Uiso . . . .
H311 H 0.0667 0.5834 0.6656 0.0379 1.0000 Uiso . . . .
H331 H 0.0635 0.5607 0.5263 0.0480 1.0000 Uiso . . . .
H332 H 0.0190 0.6813 0.4486 0.0473 1.0000 Uiso . . . .
H333 H 0.1346 0.6116 0.4165 0.0478 1.0000 Uiso . . . .
H341 H 0.0485 0.6720 -0.0119 0.0466 1.0000 Uiso . . . .
H351 H 0.0667 0.7129 0.1306 0.0412 1.0000 Uiso . . . .
H361 H 0.1294 0.5334 0.2833 0.0415 1.0000 Uiso . . . .
H371 H 0.1520 0.3817 0.2337 0.0463 1.0000 Uiso . . . .
H381 H 0.1022 0.4672 0.0522 0.0465 1.0000 Uiso . . . .
H31 H 0.3222 0.7260 -0.0004 0.0351 1.0000 Uiso . . . .
H41 H 0.3162 0.6469 -0.1174 0.0392 1.0000 Uiso . . . .
H601 H 0.4979 0.9782 0.3109 0.1309 1.0000 Uiso . . . .
H602 H 0.6155 1.0004 0.2620 0.1310 1.0000 Uiso . . . .
H603 H 0.5860 0.9374 0.3824 0.1312 1.0000 Uiso . . . .
H1171 H -0.2114 0.8958 -0.0350 0.0353 0.270(11) Uiso . P 1 1
H1172 H -0.3158 0.9192 0.0460 0.0350 0.270(11) Uiso . P 1 1
H1131 H -0.3836 0.6619 0.3860 0.0430 0.270(11) Uiso . P 1 1
H1132 H -0.3002 0.5471 0.4299 0.0431 0.270(11) Uiso . P 1 1
H1141 H -0.1754 0.5991 0.2750 0.0450 0.270(11) Uiso . P 1 1
H1142 H -0.2908 0.6056 0.2542 0.0449 0.270(11) Uiso . P 1 1
H1161 H -0.1448 0.7280 0.0981 0.0398 0.270(11) Uiso . P 1 1
H1162 H -0.2632 0.7357 0.0827 0.0400 0.270(11) Uiso . P 1 1
H1021 H -0.1220 1.1447 -0.0019 0.0481 0.270(11) Uiso . P 1 1
H1022 H -0.0506 1.0253 0.0499 0.0479 0.270(11) Uiso . P 1 1
H1041 H -0.1173 1.1766 0.1368 0.0520 0.270(11) Uiso . P 1 1
H1042 H -0.0440 1.0575 0.1895 0.0520 0.270(11) Uiso . P 1 1
H1051 H -0.1420 1.1231 0.3144 0.0458 0.270(11) Uiso . P 1 1
H1052 H -0.2547 1.1367 0.2834 0.0459 0.270(11) Uiso . P 1 1
H1071 H -0.1936 1.0078 0.4801 0.0520 0.270(11) Uiso . P 1 1
H1072 H -0.3054 1.0040 0.4615 0.0519 0.270(11) Uiso . P 1 1
H1081 H -0.1234 0.8242 0.5257 0.0480 0.270(11) Uiso . P 1 1
H1082 H -0.2381 0.8430 0.5989 0.0480 0.270(11) Uiso . P 1 1
H1011 H -0.1651 1.0513 -0.0628 0.0500 0.270(11) Uiso . P 1 1
H1012 H -0.2691 1.0710 0.0206 0.0501 0.270(11) Uiso . P 1 1
H1111 H -0.3750 0.6906 0.5245 0.0460 0.270(11) Uiso . P 1 1
H1112 H -0.2917 0.5749 0.5684 0.0460 0.270(11) Uiso . P 1 1
H1101 H -0.2683 0.6837 0.6288 0.0460 0.270(11) Uiso . P 1 1
H1102 H -0.1582 0.6551 0.5550 0.0460 0.270(11) Uiso . P 1 1
H1601 H -0.2780 0.6500 0.6287 0.0493 0.730(11) Uiso . P 1 2
H1602 H -0.1638 0.6235 0.5561 0.0487 0.730(11) Uiso . P 1 2
H1611 H -0.3794 0.6749 0.5101 0.0498 0.730(11) Uiso . P 1 2
H1612 H -0.2979 0.5568 0.5490 0.0500 0.730(11) Uiso . P 1 2
H1661 H -0.1407 0.7641 0.0712 0.0459 0.730(11) Uiso . P 1 2
H1662 H -0.2614 0.7808 0.0539 0.0463 0.730(11) Uiso . P 1 2
H1671 H -0.2092 0.9441 -0.0458 0.0443 0.730(11) Uiso . P 1 2
H1672 H -0.3135 0.9551 0.0411 0.0438 0.730(11) Uiso . P 1 2
H1631 H -0.3819 0.6722 0.3563 0.0510 0.730(11) Uiso . P 1 2
H1632 H -0.3016 0.5530 0.3901 0.0508 0.730(11) Uiso . P 1 2
H1641 H -0.1696 0.6179 0.2429 0.0507 0.730(11) Uiso . P 1 2
H1642 H -0.2837 0.6341 0.2123 0.0513 0.730(11) Uiso . P 1 2
H1541 H -0.1320 1.1756 0.1859 0.0483 0.730(11) Uiso . P 1 2
H1542 H -0.0509 1.0573 0.2267 0.0475 0.730(11) Uiso . P 1 2
H1551 H -0.1561 1.0986 0.3667 0.0461 0.730(11) Uiso . P 1 2
H1552 H -0.2683 1.1128 0.3335 0.0459 0.730(11) Uiso . P 1 2
H1571 H -0.2039 0.9640 0.5267 0.0462 0.730(11) Uiso . P 1 2
H1572 H -0.3118 0.9653 0.4951 0.0461 0.730(11) Uiso . P 1 2
H1581 H -0.1271 0.7834 0.5502 0.0501 0.730(11) Uiso . P 1 2
H1582 H -0.2460 0.7949 0.6226 0.0504 0.730(11) Uiso . P 1 2
H1511 H -0.1553 1.0837 -0.0520 0.0531 0.730(11) Uiso . P 1 2
H1512 H -0.2650 1.0989 0.0293 0.0529 0.730(11) Uiso . P 1 2
H1521 H -0.1281 1.1658 0.0340 0.0532 0.730(11) Uiso . P 1 2
H1522 H -0.0485 1.0474 0.0712 0.0529 0.730(11) Uiso . P 1 2

loop_
_atom_site_aniso_label
_atom_site_aniso_U_11
_atom_site_aniso_U_22
_atom_site_aniso_U_33
_atom_site_aniso_U_23
_atom_site_aniso_U_13
_atom_site_aniso_U_12
C5 0.0275(12) 0.0386(14) 0.0363(13) -0.0247(12) 0.0015(10) -0.0101(10)
C6 0.0238(11) 0.0315(13) 0.0360(13) -0.0184(11) -0.0032(10) -0.0056(10)
C7 0.0239(11) 0.0252(11) 0.0274(12) -0.0131(10) -0.0004(9) -0.0082(9)
C8 0.0253(11) 0.0282(12) 0.0250(11) -0.0122(10) -0.0050(9) -0.0061(9)
C9 0.0223(11) 0.0232(11) 0.0233(11) -0.0090(9) -0.0027(8) -0.0070(9)
C10 0.0243(11) 0.0284(12) 0.0270(12) -0.0123(10) -0.0033(9) -0.0085(9)
C11 0.0253(11) 0.0261(12) 0.0302(12) -0.0112(10) -0.0062(9) -0.0043(9)
C12 0.0253(11) 0.0290(12) 0.0323(13) -0.0166(10) -0.0020(10) -0.0038(9)
B13 0.0217(12) 0.0248(12) 0.0240(12) -0.0108(10) -0.0053(9) -0.0048(10)
C14 0.0254(11) 0.0257(11) 0.0236(11) -0.0116(9) -0.0022(9) -0.0064(9)
N15 0.0276(11) 0.0347(12) 0.0309(11) -0.0137(9) -0.0057(9) -0.0059(9)
C16 0.0276(11) 0.0254(11) 0.0239(11) -0.0103(9) -0.0095(9) -0.0050(9)
C17 0.0297(12) 0.0295(12) 0.0257(12) -0.0095(10) -0.0088(9) -0.0086(10)
C18 0.0276(13) 0.0373(14) 0.0341(14) -0.0103(11) 0.0028(10) -0.0128(11)
C19 0.0433(15) 0.0367(14) 0.0281(13) -0.0074(11) -0.0097(11) -0.0201(12)
C20 0.0623(19) 0.0304(14) 0.0337(14) -0.0081(11) -0.0176(13) -0.0174(13)
C21 0.0510(17) 0.0280(13) 0.0400(15) -0.0173(12) -0.0167(13) -0.0057(12)
C22 0.0342(13) 0.0267(12) 0.0318(13) -0.0142(10) -0.0126(10) -0.0034(10)
C23 0.0334(13) 0.0352(14) 0.0408(15) -0.0240(12) -0.0069(11) -0.0012(11)
C24 0.094(3) 0.0364(17) 0.0470(18) -0.0100(14) -0.0180(18) -0.0312(18)
C25 0.0219(11) 0.0250(11) 0.0243(11) -0.0132(9) -0.0031(9) -0.0031(9)
C26 0.0211(11) 0.0272(12) 0.0277(12) -0.0140(10) -0.0045(9) -0.0024(9)
C27 0.0274(12) 0.0356(14) 0.0310(12) -0.0152(11) -0.0067(10) -0.0090(10)
C28 0.0325(13) 0.0325(13) 0.0274(12) -0.0160(10) -0.0084(10) -0.0042(10)
C29 0.0388(14) 0.0367(14) 0.0254(12) -0.0152(11) -0.0012(10) -0.0110(11)
C30 0.073(2) 0.067(2) 0.0287(15) -0.0223(15) 0.0012(14) -0.0352(18)
C31 0.0346(13) 0.0342(13) 0.0252(12) -0.0129(11) 0.0024(10) -0.0136(11)
C32 0.0261(11) 0.0281(12) 0.0270(12) -0.0122(10) -0.0045(9) -0.0065(9)
C33 0.0312(13) 0.0352(14) 0.0311(13) -0.0119(11) -0.0046(10) -0.0139(11)
C34 0.0255(13) 0.0551(18) 0.0314(13) -0.0157(13) -0.0060(10) -0.0071(12)
C35 0.0268(12) 0.0412(15) 0.0306(13) -0.0171(12) 0.0011(10) -0.0053(11)
C36 0.0288(13) 0.0491(16) 0.0243(12) -0.0144(12) 0.0010(10) -0.0119(11)
C37 0.0317(13) 0.0426(16) 0.0377(15) -0.0121(12) -0.0009(11) -0.0162(12)
C38 0.0303(13) 0.0541(18) 0.0389(15) -0.0224(13) -0.0019(11) -0.0192(12)
K39 0.0289(3) 0.0319(3) 0.0288(3) -0.0107(2) -0.0058(2) -0.0093(2)
N58 0.077(3) 0.153(5) 0.160(5) -0.089(5) -0.030(3) 0.006(3)
Fe1 0.02419(17) 0.03110(19) 0.02529(17) -0.01291(15) -0.00129(13) -0.00775(14)
C2 0.0218(11) 0.0330(13) 0.0281(12) -0.0173(10) 0.0001(9) -0.0079(9)
C3 0.0295(12) 0.0325(13) 0.0296(12) -0.0159(11) 0.0019(10) -0.0122(10)
C4 0.0312(13) 0.0421(15) 0.0251(12) -0.0160(11) 0.0013(10) -0.0138(11)
C60 0.059(3) 0.113(4) 0.081(3) -0.020(3) -0.029(2) -0.031(3)
C59 0.041(2) 0.120(5) 0.087(3) -0.045(3) -0.015(2) -0.011(3)
O112 0.034(4) 0.037(5) 0.029(5) -0.010(4) 0.002(4) -0.017(4)
C117 0.035(4) 0.032(5) 0.034(4) -0.015(4) -0.012(3) -0.017(5)
C113 0.034(5) 0.035(5) 0.034(5) -0.013(4) 0.000(5) -0.014(4)
C114 0.041(5) 0.029(5) 0.038(5) -0.011(4) 0.002(5) -0.016(4)
O115 0.032(4) 0.029(5) 0.031(4) -0.013(4) -0.006(4) -0.016(4)
C116 0.037(4) 0.032(5) 0.034(5) -0.015(4) -0.009(4) -0.011(5)
C102 0.041(4) 0.034(5) 0.040(5) -0.010(4) 0.000(4) -0.020(4)
O103 0.039(4) 0.036(4) 0.042(5) -0.013(4) -0.005(5) -0.012(3)
C104 0.044(5) 0.038(4) 0.046(6) -0.019(5) -0.010(5) -0.007(4)
C105 0.042(5) 0.034(4) 0.047(6) -0.020(5) -0.015(5) -0.008(4)
O106 0.044(4) 0.035(5) 0.042(5) -0.021(4) -0.014(5) -0.003(4)
C107 0.052(5) 0.039(5) 0.041(6) -0.018(5) -0.017(5) -0.009(5)
C108 0.051(5) 0.039(6) 0.034(5) -0.014(5) -0.018(4) -0.011(5)
O109 0.048(4) 0.041(6) 0.030(4) -0.014(5) -0.014(4) -0.012(5)
O100 0.037(4) 0.034(5) 0.031(4) -0.012(4) -0.011(3) -0.018(4)
C101 0.043(4) 0.040(5) 0.036(5) -0.006(4) -0.006(4) -0.021(4)
C111 0.036(5) 0.043(6) 0.029(5) -0.006(4) 0.003(4) -0.024(4)
C110 0.041(5) 0.044(6) 0.025(4) -0.010(4) -0.006(4) -0.015(5)
C160 0.041(2) 0.035(3) 0.030(2) -0.0005(19) -0.0036(17) -0.013(2)
C161 0.034(2) 0.037(3) 0.044(3) -0.009(2) -0.004(2) -0.0137(19)
O162 0.036(2) 0.036(2) 0.043(3) -0.013(2) -0.005(2) -0.0156(17)
O165 0.042(3) 0.032(2) 0.045(2) -0.0175(18) -0.011(2) -0.008(2)
C166 0.046(2) 0.038(3) 0.039(3) -0.022(2) -0.014(2) -0.004(2)
C167 0.042(2) 0.037(3) 0.036(2) -0.017(2) -0.0145(17) -0.006(2)
C163 0.041(2) 0.035(2) 0.057(3) -0.016(3) -0.012(3) -0.0177(18)
C164 0.048(3) 0.034(3) 0.053(3) -0.020(2) -0.013(3) -0.013(2)
C154 0.046(2) 0.0310(19) 0.045(3) -0.014(2) -0.013(2) -0.0125(17)
C155 0.043(2) 0.032(2) 0.045(3) -0.020(2) -0.011(2) -0.0056(17)
O156 0.0435(17) 0.033(2) 0.032(2) -0.0171(16) -0.0080(19) -0.0048(16)
C157 0.050(2) 0.037(3) 0.029(2) -0.017(2) -0.011(2) -0.004(2)
C158 0.054(2) 0.039(3) 0.031(2) -0.0150(19) -0.0105(19) -0.007(2)
O159 0.0488(19) 0.033(2) 0.0291(18) -0.0085(19) -0.0103(15) -0.009(2)
O150 0.0455(19) 0.031(2) 0.0323(16) -0.0103(18) -0.0173(13) -0.0079(18)
C151 0.062(3) 0.031(2) 0.031(2) 0.0018(18) -0.0171(18) -0.018(2)
C152 0.058(3) 0.036(2) 0.037(3) -0.0056(18) -0.012(2) -0.021(2)
O153 0.0422(18) 0.0341(16) 0.038(2) -0.0121(19) -0.0134(19) -0.0114(13)

loop_
_atom_type_symbol
_atom_type_scat_dispersion_real
_atom_type_scat_dispersion_imag
_atom_type_scat_Cromer_Mann_a1
_atom_type_scat_Cromer_Mann_b1
_atom_type_scat_Cromer_Mann_a2
_atom_type_scat_Cromer_Mann_b2
_atom_type_scat_Cromer_Mann_a3
_atom_type_scat_Cromer_Mann_b3
_atom_type_scat_Cromer_Mann_a4
_atom_type_scat_Cromer_Mann_b4
_atom_type_scat_Cromer_Mann_c
_atom_type_scat_source
C 0.0033 0.0016 2.3100 20.8439 1.0200 10.2075 1.5886 0.5687 0.8650 51.6512 0.2156 'International Tables Vol C 4.2.6.8 and 6.1.1.4'
H 0.0000 0.0000 0.4930 10.5109 0.3229 26.1257 0.1402 3.1424 0.0408 57.7998 0.0030 'International Tables Vol C 4.2.6.8 and 6.1.1.4'
N 0.0061 0.0033 12.2126 0.0057 3.1322 9.8933 2.0125 28.9975 1.1663 0.5826 -11.5290 'International Tables Vol C 4.2.6.8 and 6.1.1.4'
Fe 0.3463 0.8444 11.7695 4.7611 7.3573 0.3072 3.5222 15.3535 2.3045 76.8805 1.0369 'International Tables Vol C 4.2.6.8 and 6.1.1.4'
B 0.0013 0.0007 2.0545 23.2185 1.3326 1.0210 1.0979 60.3498 0.7068 0.1403 -0.1932 'International Tables Vol C 4.2.6.8 and 6.1.1.4'
K 0.2009 0.2494 8.2186 12.7949 7.4398 0.7748 1.0519 213.1870 0.8659 41.6841 1.4228 'International Tables Vol C 4.2.6.8 and 6.1.1.4'
O 0.0106 0.0060 3.0485 13.2771 2.2868 5.7011 1.5463 0.3239 0.8670 32.9089 0.2508 'International Tables Vol C 4.2.6.8 and 6.1.1.4'

loop_
_geom_angle_atom_site_label_1
_geom_angle_atom_site_label_2
_geom_angle_atom_site_label_3
_geom_angle
_geom_angle_publ_flag
C6 C5 Fe1 70.12(14) yes
C6 C5 C4 108.2(2) yes
Fe1 C5 C4 69.93(14) yes
C6 C5 H51 126.0 no
Fe1 C5 H51 125.7 no
C4 C5 H51 125.8 no
C5 C6 Fe1 69.34(14) yes
C5 C6 C2 108.3(2) yes
Fe1 C6 C2 70.10(14) yes
C5 C6 H61 125.6 no
Fe1 C6 H61 125.7 no
C2 C6 H61 126.1 no
C8 C7 C12 118.7(2) yes
C8 C7 C2 119.7(2) yes
C12 C7 C2 121.5(2) yes
C7 C8 C9 123.4(2) yes
C7 C8 H81 117.5 no
C9 C8 H81 119.1 no
C8 C9 C10 115.5(2) yes
C8 C9 B13 122.6(2) yes
C10 C9 B13 121.9(2) yes
C9 C10 C11 122.3(2) yes
C9 C10 H101 118.6 no
C11 C10 H101 119.0 no
C10 C11 C12 120.3(2) yes
C10 C11 H111 119.6 no
C12 C11 H111 120.1 no
C7 C12 C11 119.7(2) yes
C7 C12 H121 119.9 no
C11 C12 H121 120.4 no
C9 B13 C14 105.30(18) yes
C9 B13 C16 118.70(19) yes
C14 B13 C16 99.54(18) yes
C9 B13 C25 106.48(18) yes
C14 B13 C25 111.55(19) yes
C16 B13 C25 114.70(19) yes
B13 C14 N15 175.1(2) yes
B13 C16 C17 125.8(2) yes
B13 C16 C22 118.3(2) yes
C17 C16 C22 116.0(2) yes
C16 C17 C18 123.9(2) yes
C16 C17 C19 120.7(2) yes
C18 C17 C19 115.4(2) yes
C17 C18 H183 109.8 no
C17 C18 H182 110.9 no
H183 C18 H182 109.3 no
C17 C18 H181 110.0 no
H183 C18 H181 108.8 no
H182 C18 H181 107.9 no
C17 C19 C20 122.9(3) yes
C17 C19 H191 118.2 no
C20 C19 H191 118.8 no
C19 C20 C21 116.8(2) yes
C19 C20 C24 121.3(3) yes
C21 C20 C24 121.9(3) yes
C20 C21 C22 122.4(3) yes
C20 C21 H211 119.2 no
C22 C21 H211 118.4 no
C16 C22 C21 121.1(2) yes
C16 C22 C23 122.6(2) yes
C21 C22 C23 116.3(2) yes
C22 C23 H233 111.2 no
C22 C23 H232 110.9 no
H233 C23 H232 107.3 no
C22 C23 H231 111.4 no
H233 C23 H231 108.1 no
H232 C23 H231 107.8 no
C20 C24 H241 110.0 no
C20 C24 H242 111.0 no
H241 C24 H242 107.3 no
C20 C24 H243 111.6 no
H241 C24 H243 108.2 no
H242 C24 H243 108.6 no
B13 C25 C26 122.3(2) yes
B13 C25 C32 121.8(2) yes
C26 C25 C32 115.8(2) yes
C25 C26 C27 123.0(2) yes
C25 C26 C28 120.9(2) yes
C27 C26 C28 116.0(2) yes
C26 C27 H273 110.8 no
C26 C27 H272 110.3 no
H273 C27 H272 108.8 no
C26 C27 H271 111.7 no
H273 C27 H271 108.6 no
H272 C27 H271 106.6 no
C26 C28 C29 122.6(2) yes
C26 C28 H281 118.4 no
C29 C28 H281 119.0 no
C28 C29 C30 122.0(3) yes
C28 C29 C31 116.9(2) yes
C30 C29 C31 121.1(2) yes
C29 C30 H301 111.5 no
C29 C30 H302 110.6 no
H301 C30 H302 108.8 no
C29 C30 H303 110.5 no
H301 C30 H303 108.5 no
H302 C30 H303 106.8 no
C29 C31 C32 122.0(2) yes
C29 C31 H311 118.7 no
C32 C31 H311 119.3 no
C25 C32 C31 121.4(2) yes
C25 C32 C33 123.0(2) yes
C31 C32 C33 115.5(2) yes
C32 C33 H331 109.5 no
C32 C33 H332 110.6 no
H331 C33 H332 108.5 no
C32 C33 H333 110.3 no
H331 C33 H333 108.6 no
H332 C33 H333 109.2 no
C35 C34 C38 108.1(2) yes
C35 C34 Fe1 69.77(15) yes
C38 C34 Fe1 69.40(15) yes
C35 C34 H341 125.6 no
C38 C34 H341 126.2 no
Fe1 C34 H341 124.6 no
C34 C35 C36 107.9(3) yes
C34 C35 Fe1 69.52(15) yes
C36 C35 Fe1 69.60(15) yes
C34 C35 H351 126.3 no
C36 C35 H351 125.7 no
Fe1 C35 H351 123.7 no
C35 C36 C37 108.0(2) yes
C35 C36 Fe1 69.90(14) yes
C37 C36 Fe1 69.13(15) yes
C35 C36 H361 126.0 no
C37 C36 H361 125.9 no
Fe1 C36 H361 124.6 no
C36 C37 C38 108.1(3) yes
C36 C37 Fe1 70.08(15) yes
C38 C37 Fe1 69.79(15) yes
C36 C37 H371 126.4 no
C38 C37 H371 125.5 no
Fe1 C37 H371 125.1 no
C37 C38 C34 107.9(3) yes
C37 C38 Fe1 69.37(15) yes
C34 C38 Fe1 69.96(15) yes
C37 C38 H381 125.8 no
C34 C38 H381 126.4 no
Fe1 C38 H381 124.9 no
C35 Fe1 C6 152.54(11) yes
C35 Fe1 C34 40.71(11) yes
C6 Fe1 C34 164.53(11) yes
C35 Fe1 C36 40.51(11) yes
C6 Fe1 C36 117.87(11) yes
C34 Fe1 C36 68.32(11) yes
C35 Fe1 C5 166.24(11) yes
C6 Fe1 C5 40.54(10) yes
C34 Fe1 C5 127.68(11) yes
C36 Fe1 C5 151.54(11) yes
C35 Fe1 C38 68.54(12) yes
C6 Fe1 C38 126.07(11) yes
C34 Fe1 C38 40.63(12) yes
C36 Fe1 C38 68.57(11) yes
C5 Fe1 C38 107.08(11) yes
C35 Fe1 C37 68.49(12) yes
C6 Fe1 C37 106.26(11) yes
C34 Fe1 C37 68.46(12) yes
C36 Fe1 C37 40.79(12) yes
C5 Fe1 C37 117.36(11) yes
C35 Fe1 C2 119.34(10) yes
C6 Fe1 C2 40.73(9) yes
C34 Fe1 C2 153.97(12) yes
C36 Fe1 C2 107.54(10) yes
C5 Fe1 C2 68.47(10) yes
C35 Fe1 C3 109.51(11) yes
C6 Fe1 C3 68.20(10) yes
C34 Fe1 C3 120.51(12) yes
C36 Fe1 C3 128.07(11) yes
C5 Fe1 C3 68.25(10) yes
C35 Fe1 C4 128.95(11) yes
C6 Fe1 C4 68.22(11) yes
C34 Fe1 C4 109.23(11) yes
C36 Fe1 C4 166.26(12) yes
C5 Fe1 C4 40.65(11) yes
C38 Fe1 C37 40.84(11) yes
C38 Fe1 C2 163.96(11) yes
C37 Fe1 C2 126.21(11) yes
C38 Fe1 C3 153.69(11) yes
C37 Fe1 C3 164.89(11) yes
C2 Fe1 C3 40.60(10) yes
C38 Fe1 C4 119.03(11) yes
C37 Fe1 C4 152.20(12) yes
C2 Fe1 C4 68.36(10) yes
C3 Fe1 C4 40.48(10) yes
C7 C2 C6 127.5(2) yes
C7 C2 Fe1 127.65(16) yes
C6 C2 Fe1 69.17(14) yes
C7 C2 C3 125.4(2) yes
C6 C2 C3 107.0(2) yes
Fe1 C2 C3 69.11(14) yes
C2 C3 Fe1 70.29(14) yes
C2 C3 C4 108.6(2) yes
Fe1 C3 C4 69.76(14) yes
C2 C3 H31 125.5 no
Fe1 C3 H31 125.5 no
C4 C3 H31 125.8 no
C5 C4 C3 107.9(2) yes
C5 C4 Fe1 69.41(14) yes
C3 C4 Fe1 69.76(14) yes
C5 C4 H41 126.0 no
C3 C4 H41 126.1 no
Fe1 C4 H41 125.7 no
C59 C60 H601 110.1 no
C59 C60 H602 108.8 no
H601 C60 H602 109.1 no
C59 C60 H603 109.6 no
H601 C60 H603 110.0 no
H602 C60 H603 109.2 no
C60 C59 N58 179.3(7) yes
C113 O112 C111 109.7(13) yes
C116 C117 O100 108.75(7) yes
C116 C117 H1171 110.2 no
O100 C117 H1171 109.8 no
C116 C117 H1172 109.6 no
O100 C117 H1172 109.1 no
H1171 C117 H1172 109.3 no
O112 C113 C114 109.23(7) yes
O112 C113 H1131 109.6 no
C114 C113 H1131 109.8 no
O112 C113 H1132 109.8 no
C114 C113 H1132 109.2 no
H1131 C113 H1132 109.2 no
C113 C114 O115 109.24(7) yes
C113 C114 H1141 110.2 no
O115 C114 H1141 109.3 no
C113 C114 H1142 109.7 no
O115 C114 H1142 109.4 no
H1141 C114 H1142 109.1 no
C114 O115 C116 111.0(9) yes
C117 C116 O115 108.75(7) yes
C117 C116 H1161 109.5 no
O115 C116 H1161 109.9 no
C117 C116 H1162 109.8 no
O115 C116 H1162 110.0 no
H1161 C116 H1162 108.9 no
O103 C102 C101 108.74(7) yes
O103 C102 H1021 109.6 no
C101 C102 H1021 109.8 no
O103 C102 H1022 109.5 no
C101 C102 H1022 110.0 no
H1021 C102 H1022 109.2 no
C102 O103 C104 111.4(9) yes
O103 C104 C105 108.54(7) yes
O103 C104 H1041 109.7 no
C105 C104 H1041 110.1 no
O103 C104 H1042 109.9 no
C105 C104 H1042 109.2 no
H1041 C104 H1042 109.4 no
C104 C105 O106 108.55(7) yes
C104 C105 H1051 110.2 no
O106 C105 H1051 110.0 no
C104 C105 H1052 109.5 no
O106 C105 H1052 109.3 no
H1051 C105 H1052 109.3 no
C105 O106 C107 111.5(8) yes
O106 C107 C108 108.34(7) yes
O106 C107 H1071 109.8 no
C108 C107 H1071 109.9 no
O106 C107 H1072 109.7 no
C108 C107 H1072 110.2 no
H1071 C107 H1072 108.9 no
C107 C108 O109 108.34(7) yes
C107 C108 H1081 109.7 no
O109 C108 H1081 109.5 no
C107 C108 H1082 110.0 no
O109 C108 H1082 109.8 no
H1081 C108 H1082 109.5 no
C108 O109 C110 112.5(9) yes
C117 O100 C101 111.0(8) yes
C102 C101 O100 108.74(7) yes
C102 C101 H1011 109.6 no
O100 C101 H1011 109.9 no
C102 C101 H1012 109.6 no
O100 C101 H1012 109.6 no
H1011 C101 H1012 109.4 no
O112 C111 C110 109.07(7) yes
O112 C111 H1111 109.4 no
C110 C111 H1111 109.6 no
O112 C111 H1112 109.5 no
C110 C111 H1112 109.9 no
H1111 C111 H1112 109.4 no
C111 C110 O109 109.07(7) yes
C111 C110 H1101 109.4 no
O109 C110 H1101 109.2 no
C111 C110 H1102 110.0 no
O109 C110 H1102 109.8 no
H1101 C110 H1102 109.3 no
C161 C160 O159 109.07(7) yes
C161 C160 H1601 109.5 no
O159 C160 H1601 108.8 no
C161 C160 H1602 110.0 no
O159 C160 H1602 110.1 no
H1601 C160 H1602 109.3 no
C160 C161 O162 109.09(7) yes
C160 C161 H1611 110.1 no
O162 C161 H1611 110.1 no
C160 C161 H1612 109.0 no
O162 C161 H1612 109.9 no
H1611 C161 H1612 108.7 no
C161 O162 C163 110.8(5) yes
C166 O165 C164 111.4(3) yes
O165 C166 C167 108.75(7) yes
O165 C166 H1661 109.8 no
C167 C166 H1661 111.0 no
O165 C166 H1662 109.9 no
C167 C166 H1662 108.9 no
H1661 C166 H1662 108.5 no
C166 C167 O150 108.75(7) yes
C166 C167 H1671 110.6 no
O150 C167 H1671 109.5 no
C166 C167 H1672 109.8 no
O150 C167 H1672 109.5 no
H1671 C167 H1672 108.7 no
O162 C163 C164 109.25(7) yes
O162 C163 H1631 108.9 no
C164 C163 H1631 110.5 no
O162 C163 H1632 109.7 no
C164 C163 H1632 109.0 no
H1631 C163 H1632 109.4 no
C163 C164 O165 109.23(7) yes
C163 C164 H1641 110.3 no
O165 C164 H1641 109.2 no
C163 C164 H1642 109.2 no
O165 C164 H1642 110.3 no
H1641 C164 H1642 108.7 no
C155 C154 O153 108.56(7) yes
C155 C154 H1541 109.9 no
O153 C154 H1541 109.7 no
C155 C154 H1542 109.9 no
O153 C154 H1542 109.3 no
H1541 C154 H1542 109.6 no
C154 C155 O156 108.55(7) yes
C154 C155 H1551 109.3 no
O156 C155 H1551 108.6 no
C154 C155 H1552 111.3 no
O156 C155 H1552 110.0 no
H1551 C155 H1552 109.0 no
C155 O156 C157 111.4(3) yes
O156 C157 C158 108.37(7) yes
O156 C157 H1571 109.4 no
C158 C157 H1571 110.9 no
O156 C157 H1572 109.1 no
C158 C157 H1572 109.9 no
H1571 C157 H1572 109.1 no
C157 C158 O159 108.34(7) yes
C157 C158 H1581 110.3 no
O159 C158 H1581 110.3 no
C157 C158 H1582 108.8 no
O159 C158 H1582 109.7 no
H1581 C158 H1582 109.4 no
C160 O159 C158 111.9(3) yes
C167 O150 C151 110.1(3) yes
O150 C151 C152 108.74(7) yes
O150 C151 H1511 109.7 no
C152 C151 H1511 110.1 no
O150 C151 H1512 110.2 no
C152 C151 H1512 108.9 no
H1511 C151 H1512 109.1 no
C151 C152 O153 108.76(7) yes
C151 C152 H1521 109.3 no
O153 C152 H1521 108.9 no
C151 C152 H1522 110.2 no
O153 C152 H1522 110.2 no
H1521 C152 H1522 109.4 no
C154 O153 C152 110.5(3) yes

loop_
_geom_bond_atom_site_label_1
_geom_bond_atom_site_label_2
_geom_bond_distance
_geom_bond_publ_flag
C5 C6 1.420(4) yes
C5 Fe1 2.044(2) yes
C5 C4 1.422(4) yes
C5 H51 0.962 no
C6 Fe1 2.054(2) yes
C6 C2 1.434(3) yes
C6 H61 0.964 no
C7 C8 1.405(3) yes
C7 C12 1.393(3) yes
C7 C2 1.480(3) yes
C8 C9 1.400(3) yes
C8 H81 0.945 no
C9 C10 1.405(3) yes
C9 B13 1.641(3) yes
C10 C11 1.394(3) yes
C10 H101 0.941 no
C11 C12 1.388(3) yes
C11 H111 0.948 no
C12 H121 0.941 no
B13 C14 1.631(3) yes
B13 C16 1.674(3) yes
B13 C25 1.651(3) yes
C14 N15 1.152(3) yes
C16 C17 1.412(3) yes
C16 C22 1.427(3) yes
C17 C18 1.517(4) yes
C17 C19 1.404(4) yes
C18 H183 0.968 no
C18 H182 0.966 no
C18 H181 0.974 no
C19 C20 1.381(4) yes
C19 H191 0.939 no
C20 C21 1.382(4) yes
C20 C24 1.514(4) yes
C21 C22 1.397(4) yes
C21 H211 0.935 no
C22 C23 1.514(4) yes
C23 H233 0.963 no
C23 H232 0.973 no
C23 H231 0.964 no
C24 H241 0.962 no
C24 H242 0.956 no
C24 H243 0.961 no
C25 C26 1.423(3) yes
C25 C32 1.414(3) yes
C26 C27 1.512(3) yes
C26 C28 1.396(3) yes
C27 H273 0.968 no
C27 H272 0.978 no
C27 H271 0.971 no
C28 C29 1.383(4) yes
C28 H281 0.940 no
C29 C30 1.503(4) yes
C29 C31 1.390(4) yes
C30 H301 0.965 no
C30 H302 0.950 no
C30 H303 0.953 no
C31 C32 1.399(3) yes
C31 H311 0.939 no
C32 C33 1.518(3) yes
C33 H331 0.975 no
C33 H332 0.978 no
C33 H333 0.969 no
C34 C35 1.428(4) yes
C34 C38 1.422(4) yes
C34 Fe1 2.051(3) yes
C34 H341 0.972 no
C35 C36 1.421(4) yes
C35 Fe1 2.054(3) yes
C35 H351 0.978 no
C36 C37 1.425(4) yes
C36 Fe1 2.050(3) yes
C36 H361 0.981 no
C37 C38 1.424(4) yes
C37 Fe1 2.038(3) yes
C37 H371 0.974 no
C38 Fe1 2.043(3) yes
C38 H381 0.970 no
N58 C59 1.124(7) yes
Fe1 C2 2.066(2) yes
Fe1 C3 2.051(2) yes
Fe1 C4 2.051(2) yes
C2 C3 1.428(4) yes
C3 C4 1.419(4) yes
C3 H31 0.983 no
C4 H41 0.964 no
C60 C59 1.467(8) yes
C60 H601 0.958 no
C60 H602 0.964 no
C60 H603 0.958 no
O112 C113 1.431(6) yes
O112 C111 1.429(6) yes
C117 C116 1.499(6) yes
C117 O100 1.427(6) yes
C117 H1171 0.976 no
C117 H1172 0.973 no
C113 C114 1.484(6) yes
C113 H1131 0.979 no
C113 H1132 0.973 no
C114 O115 1.435(6) yes
C114 H1141 0.979 no
C114 H1142 0.976 no
O115 C116 1.424(6) yes
C116 H1161 0.979 no
C116 H1162 0.976 no
C102 O103 1.420(6) yes
C102 C101 1.479(6) yes
C102 H1021 0.973 no
C102 H1022 0.974 no
O103 C104 1.422(6) yes
C104 C105 1.479(6) yes
C104 H1041 0.972 no
C104 H1042 0.980 no
C105 O106 1.418(6) yes
C105 H1051 0.979 no
C105 H1052 0.975 no
O106 C107 1.418(6) yes
C107 C108 1.494(6) yes
C107 H1071 0.977 no
C107 H1072 0.981 no
C108 O109 1.425(6) yes
C108 H1081 0.977 no
C108 H1082 0.975 no
O109 C110 1.429(6) yes
O100 C101 1.421(6) yes
C101 H1011 0.973 no
C101 H1012 0.980 no
C111 C110 1.486(6) yes
C111 H1111 0.981 no
C111 H1112 0.977 no
C110 H1101 0.973 no
C110 H1102 0.979 no
C160 C161 1.485(5) yes
C160 O159 1.427(4) yes
C160 H1601 0.980 no
C160 H1602 0.992 no
C161 O162 1.431(5) yes
C161 H1611 0.992 no
C161 H1612 0.987 no
O162 C163 1.434(4) yes
O165 C166 1.421(4) yes
O165 C164 1.431(4) yes
C166 C167 1.496(4) yes
C166 H1661 0.980 no
C166 H1662 0.980 no
C167 O150 1.424(4) yes
C167 H1671 0.987 no
C167 H1672 0.981 no
C163 C164 1.484(5) yes
C163 H1631 0.989 no
C163 H1632 0.986 no
C164 H1641 0.986 no
C164 H1642 0.979 no
C154 C155 1.494(4) yes
C154 O153 1.430(4) yes
C154 H1541 0.983 no
C154 H1542 0.985 no
C155 O156 1.425(4) yes
C155 H1551 0.979 no
C155 H1552 0.988 no
O156 C157 1.426(4) yes
C157 C158 1.495(4) yes
C157 H1571 0.987 no
C157 H1572 0.989 no
C158 O159 1.420(4) yes
C158 H1581 0.990 no
C158 H1582 0.985 no
O150 C151 1.422(4) yes
C151 C152 1.493(4) yes
C151 H1511 0.979 no
C151 H1512 0.990 no
C152 O153 1.428(4) yes
C152 H1521 0.978 no
C152 H1522 0.983 no

loop_
_geom_hbond_atom_site_label_D
_geom_hbond_atom_site_label_H
_geom_hbond_atom_site_label_A
_geom_hbond_angle_DHA
_geom_hbond_distance_DH
_geom_hbond_distance_HA
_geom_hbond_distance_DA
_geom_hbond_publ_flag
C23 H231 C14 122.53(16) 0.964 2.465 3.092(10) yes
